data_4504009
loop_
_publ_author_name
'Matsumoto, Akikazu'
'Furukawa, Daisuke'
'Mori, Yutaka'
'Tanaka, Toshihiro'
'Oka, Kunio'

_publ_section_title
;
 Change in Crystal Structure and Polymerization Reactivity for the
 Solid-State Polymerization of Muconic Esters
;
_journal_issue 6
_journal_name_full 'Crystal Growth &amp; Design'
_journal_page_first 1078
_journal_paper_doi 10.1021/cg0606444
_journal_volume 7
_journal_year 2007
_chemical_formula_moiety 'C20 H16 N2 O8 '
_chemical_formula_sum 'C20 H16 N2 O8'
_chemical_formula_weight 412.35
_chemical_name_systematic
; 
 ? 
;
_space_group_IT_number 14
_symmetry_cell_setting monoclinic
_symmetry_space_group_name_Hall '-P 2ybc'
_symmetry_space_group_name_H-M 'P 1 21/c 1'
_atom_sites_solution_hydrogens geom
_atom_sites_solution_primary direct
_atom_sites_solution_secondary difmap
_audit_creation_method SHELXL-97
_cell_angle_alpha 90.00
_cell_angle_beta 92.85(2)
_cell_angle_gamma 90.00
_cell_formula_units_Z 2
_cell_length_a 5.990(5)
_cell_length_b 4.855(3)
_cell_length_c 31.941(14)
_cell_measurement_reflns_used 4593
_cell_measurement_temperature 296(2)
_cell_measurement_theta_max 27.4
_cell_measurement_theta_min 3.4
_cell_volume 927.7(10)
_computing_cell_refinement PROCESS-AUTO
_computing_data_collection PROCESS-AUTO
_computing_data_reduction CrystalStructure
_computing_publication_material 'CrystalStructure 3.8'
_computing_structure_refinement 'SHELXL-97 (Sheldrick, 1997)'
_computing_structure_solution SIR92
_diffrn_ambient_temperature 296(2)
_diffrn_detector_area_resol_mean 10.00
_diffrn_measured_fraction_theta_full 0.999
_diffrn_measured_fraction_theta_max 0.999
_diffrn_measurement_device_type 'Rigaku RAXIS-RAPID'
_diffrn_measurement_method \w
_diffrn_radiation_monochromator graphite
_diffrn_radiation_source 'fine-focus sealed tube'
_diffrn_radiation_type MoK\a
_diffrn_radiation_wavelength 0.71075
_diffrn_reflns_av_R_equivalents 0.0000
_diffrn_reflns_av_sigmaI/netI 0.0505
_diffrn_reflns_limit_h_max 7
_diffrn_reflns_limit_h_min -7
_diffrn_reflns_limit_k_max 6
_diffrn_reflns_limit_k_min -6
_diffrn_reflns_limit_l_max 40
_diffrn_reflns_limit_l_min -41
_diffrn_reflns_number 2120
_diffrn_reflns_theta_full 27.47
_diffrn_reflns_theta_max 27.47
_diffrn_reflns_theta_min 3.41
_exptl_absorpt_coefficient_mu 0.116
_exptl_absorpt_correction_T_max 0.9885
_exptl_absorpt_correction_T_min 0.9496
_exptl_absorpt_correction_type none
_exptl_crystal_colour colorless
_exptl_crystal_density_diffrn 1.476
_exptl_crystal_density_method 'not measured'
_exptl_crystal_description platelet
_exptl_crystal_F_000 428
_exptl_crystal_size_max 0.45
_exptl_crystal_size_mid 0.10
_exptl_crystal_size_min 0.10
_refine_diff_density_max 0.539
_refine_diff_density_min -0.301
_refine_diff_density_rms 0.076
_refine_ls_extinction_method none
_refine_ls_goodness_of_fit_ref 1.081
_refine_ls_hydrogen_treatment constr
_refine_ls_matrix_type full
_refine_ls_number_parameters 137
_refine_ls_number_reflns 2120
_refine_ls_number_restraints 0
_refine_ls_restrained_S_all 1.081
_refine_ls_R_factor_all 0.1634
_refine_ls_R_factor_gt 0.0948
_refine_ls_shift/su_max 0.000
_refine_ls_shift/su_mean 0.000
_refine_ls_structure_factor_coef Fsqd
_refine_ls_weighting_details 'calc w=1/[\s^2^(Fo^2^)+(0.1737P)^2^+0.1860P] where P=(Fo^2^+2Fc^2^)/3'
_refine_ls_weighting_scheme calc
_refine_ls_wR_factor_gt 0.2820
_refine_ls_wR_factor_ref 0.3172
_reflns_number_gt 1073
_reflns_number_total 2120
_reflns_threshold_expression >2sigma(I)
_cod_data_source_file cg0606444si20070319_011037.cif
_cod_data_source_block poly(4NO2)
_cod_original_cell_volume 927.8(10)
_cod_database_code 4504009

loop_
_symmetry_equiv_pos_as_xyz
'x, y, z'
'-x, y+1/2, -z+1/2'
'-x, -y, -z'
'x, -y-1/2, z-1/2'

loop_
_atom_site_label
_atom_site_type_symbol
_atom_site_fract_x
_atom_site_fract_y
_atom_site_fract_z
_atom_site_U_iso_or_equiv
_atom_site_adp_type
_atom_site_occupancy
_atom_site_symmetry_multiplicity
_atom_site_calc_flag
_atom_site_refinement_flags
O1 O 0.1964(8) 0.5965(10) 0.55882(13) 0.120(2) Uani 1 1 d .
O2 O 0.5074(6) 0.3833(6) 0.58158(9) 0.0633(10) Uani 1 1 d .
O3 O 0.8350(6) -0.6169(6) 0.73878(10) 0.0642(10) Uani 1 1 d .
O4 O 1.0997(6) -0.5750(7) 0.69603(10) 0.0731(11) Uani 1 1 d .
N1 N 0.9171(6) -0.5154(7) 0.70805(10) 0.0516(9) Uani 1 1 d .
C1 C 0.3826(11) 0.5342(10) 0.55421(15) 0.0736(16) Uani 1 1 d .
C2 C 0.5163(10) 0.6179(9) 0.51744(14) 0.0707(15) Uani 1 1 d .
H2 H 0.6748 0.6306 0.5264 0.085 Uiso 1 1 calc R
C3 C 0.4366(11) 0.8931(8) 0.50110(14) 0.0739(16) Uani 1 1 d .
H3 H 0.2873 0.9101 0.4921 0.089 Uiso 1 1 calc R
C4 C 0.3909(9) 0.2733(9) 0.61591(13) 0.0603(13) Uani 1 1 d .
H4A H 0.2560 0.1805 0.6054 0.072 Uiso 1 1 calc R
H4B H 0.3483 0.4214 0.6343 0.072 Uiso 1 1 calc R
C5 C 0.5395(8) 0.0737(8) 0.63980(12) 0.0535(11) Uani 1 1 d .
C6 C 0.4689(8) -0.0267(9) 0.67754(12) 0.0563(12) Uani 1 1 d .
H6 H 0.3352 0.0364 0.6876 0.068 Uiso 1 1 calc R
C7 C 0.5915(8) -0.2159(8) 0.70007(12) 0.0527(11) Uani 1 1 d .
H7 H 0.5437 -0.2813 0.7255 0.063 Uiso 1 1 calc R
C8 C 0.7876(7) -0.3082(8) 0.68443(12) 0.0461(10) Uani 1 1 d .
C9 C 0.8603(8) -0.2114(10) 0.64699(14) 0.0605(13) Uani 1 1 d .
H9 H 0.9940 -0.2754 0.6370 0.073 Uiso 1 1 calc R
C10 C 0.7375(8) -0.0230(10) 0.62468(13) 0.0626(13) Uani 1 1 d .
H10 H 0.7860 0.0413 0.5993 0.075 Uiso 1 1 calc R

loop_
_atom_site_aniso_label
_atom_site_aniso_U_11
_atom_site_aniso_U_22
_atom_site_aniso_U_33
_atom_site_aniso_U_23
_atom_site_aniso_U_13
_atom_site_aniso_U_12
O1 0.129(4) 0.138(4) 0.098(3) 0.065(3) 0.053(3) 0.079(4)
O2 0.098(3) 0.0459(16) 0.0482(16) 0.0130(13) 0.0208(15) 0.0197(17)
O3 0.073(2) 0.0557(19) 0.0654(19) 0.0188(15) 0.0124(16) 0.0055(17)
O4 0.067(2) 0.073(2) 0.080(2) 0.0099(17) 0.0189(18) 0.0288(19)
N1 0.057(2) 0.0398(18) 0.059(2) 0.0009(16) 0.0071(17) 0.0110(17)
C1 0.114(5) 0.050(3) 0.060(3) 0.017(2) 0.032(3) 0.033(3)
C2 0.111(4) 0.044(2) 0.059(3) 0.014(2) 0.027(3) 0.025(3)
C3 0.133(5) 0.038(2) 0.053(2) 0.004(2) 0.027(3) 0.010(3)
C4 0.081(3) 0.050(3) 0.051(2) 0.0149(19) 0.019(2) 0.020(2)
C5 0.071(3) 0.042(2) 0.049(2) 0.0068(17) 0.012(2) 0.008(2)
C6 0.069(3) 0.050(2) 0.052(2) 0.0091(19) 0.021(2) 0.014(2)
C7 0.067(3) 0.046(2) 0.046(2) 0.0070(18) 0.0149(19) 0.010(2)
C8 0.054(3) 0.0344(19) 0.050(2) 0.0028(16) 0.0081(18) 0.0050(17)
C9 0.068(3) 0.055(3) 0.060(2) 0.009(2) 0.021(2) 0.016(2)
C10 0.084(3) 0.056(3) 0.049(2) 0.010(2) 0.025(2) 0.019(3)

loop_
_atom_type_symbol
_atom_type_description
_atom_type_scat_dispersion_real
_atom_type_scat_dispersion_imag
_atom_type_scat_source
C C 0.0033 0.0016 'International Tables Vol C Tables 4.2.6.8 and 6.1.1.4'
H H 0.0000 0.0000 'International Tables Vol C Tables 4.2.6.8 and 6.1.1.4'
O O 0.0106 0.0060 'International Tables Vol C Tables 4.2.6.8 and 6.1.1.4'
N N 0.0061 0.0033 'International Tables Vol C Tables 4.2.6.8 and 6.1.1.4'

loop_
_geom_angle_atom_site_label_1
_geom_angle_atom_site_label_2
_geom_angle_atom_site_label_3
_geom_angle
_geom_angle_site_symmetry_1
_geom_angle_site_symmetry_3
C1 O2 C4 115.2(4) . .
O4 N1 O3 124.3(4) . .
O4 N1 C8 117.8(3) . .
O3 N1 C8 118.0(3) . .
O1 C1 O2 124.3(4) . .
O1 C1 C2 125.0(5) . .
O2 C1 C2 110.7(5) . .
C3 C2 C1 109.7(4) . .
C3 C2 C2 111.6(5) . 3_666
C1 C2 C2 107.3(5) . 3_666
C3 C2 H2 109.4 . .
C1 C2 H2 109.4 . .
C2 C2 H2 109.4 3_666 .
C3 C3 C2 123.8(8) 3_676 .
C3 C3 H3 118.1 3_676 .
C2 C3 H3 118.1 . .
O2 C4 C5 109.3(4) . .
O2 C4 H4A 109.8 . .
C5 C4 H4A 109.8 . .
O2 C4 H4B 109.8 . .
C5 C4 H4B 109.8 . .
H4A C4 H4B 108.3 . .
C10 C5 C6 119.2(4) . .
C10 C5 C4 122.6(4) . .
C6 C5 C4 118.1(4) . .
C7 C6 C5 121.2(4) . .
C7 C6 H6 119.4 . .
C5 C6 H6 119.4 . .
C6 C7 C8 118.5(4) . .
C6 C7 H7 120.8 . .
C8 C7 H7 120.8 . .
C7 C8 C9 121.2(4) . .
C7 C8 N1 118.6(4) . .
C9 C8 N1 120.2(4) . .
C10 C9 C8 120.0(4) . .
C10 C9 H9 120.0 . .
C8 C9 H9 120.0 . .
C9 C10 C5 119.9(4) . .
C9 C10 H10 120.1 . .
C5 C10 H10 120.1 . .

loop_
_geom_bond_atom_site_label_1
_geom_bond_atom_site_label_2
_geom_bond_distance
_geom_bond_site_symmetry_2
O1 C1 1.172(6) .
O2 C1 1.340(6) .
O2 C4 1.432(5) .
O3 N1 1.223(4) .
O4 N1 1.212(4) .
N1 C8 1.458(5) .
C1 C2 1.510(7) .
C2 C3 1.503(6) .
C2 C2 1.602(10) 3_666
C2 H2 0.9800 .
C3 C3 1.290(10) 3_676
C3 H3 0.9300 .
C4 C5 1.498(6) .
C4 H4A 0.9700 .
C4 H4B 0.9700 .
C5 C10 1.385(6) .
C5 C6 1.386(5) .
C6 C7 1.359(6) .
C6 H6 0.9300 .
C7 C8 1.375(6) .
C7 H7 0.9300 .
C8 C9 1.376(6) .
C9 C10 1.354(6) .
C9 H9 0.9300 .
C10 H10 0.9300 .

loop_
_geom_torsion_atom_site_label_1
_geom_torsion_atom_site_label_2
_geom_torsion_atom_site_label_3
_geom_torsion_atom_site_label_4
_geom_torsion
_geom_torsion_site_symmetry_1
_geom_torsion_site_symmetry_4
C4 O2 C1 O1 6.5(8) . .
C4 O2 C1 C2 -174.9(4) . .
O1 C1 C2 C3 30.2(9) . .
O2 C1 C2 C3 -148.4(5) . .
O1 C1 C2 C2 -91.2(8) . 3_666
O2 C1 C2 C2 90.2(6) . 3_666
C1 C2 C3 C3 121.4(7) . 3_676
C2 C2 C3 C3 -119.8(7) 3_666 3_676
C1 O2 C4 C5 170.8(4) . .
O2 C4 C5 C10 -11.9(6) . .
O2 C4 C5 C6 171.3(4) . .
C10 C5 C6 C7 0.7(7) . .
C4 C5 C6 C7 177.6(4) . .
C5 C6 C7 C8 -0.5(7) . .
C6 C7 C8 C9 0.4(7) . .
C6 C7 C8 N1 -178.7(4) . .
O4 N1 C8 C7 -173.0(4) . .
O3 N1 C8 C7 6.7(6) . .
O4 N1 C8 C9 7.9(6) . .
O3 N1 C8 C9 -172.4(4) . .
C7 C8 C9 C10 -0.4(8) . .
N1 C8 C9 C10 178.7(4) . .
C8 C9 C10 C5 0.5(8) . .
C6 C5 C10 C9 -0.7(8) . .
C4 C5 C10 C9 -177.4(4) . .
